data_7023739
loop_
_publ_author_name
'Payne, Philippa R.'
'Thomson, Robert K.'
'Medeiros, Diane M.'
'Wan, Geoff'
'Schafer, Laurel L.'

_publ_section_title
;
 Synthesis, structure, and reactivity of tris(amidate) mono(amido) and
 tetrakis(amidate) complexes of group 4 transition metals.
;
_journal_issue 44
_journal_name_full 'Dalton transactions (Cambridge, England : 2003)'
_journal_page_first 15670
_journal_page_last 15677
_journal_paper_doi 10.1039/c3dt51868j
_journal_volume 42
_journal_year 2013
_chemical_formula_moiety 'C52 H72 N4 O4 Zr'
_chemical_formula_sum 'C52 H72 N4 O4 Zr'
_chemical_formula_weight 908.36
_chemical_name_common 'Tetrakis(amidate) zirconium, 5'
_chemical_properties_physical 'air-sensitive, moisture-sensitive'
_space_group_IT_number 2
_symmetry_cell_setting triclinic
_symmetry_Int_Tables_number 2
_symmetry_space_group_name_Hall '-P 1'
_symmetry_space_group_name_H-M 'P -1'
_atom_sites_solution_hydrogens geom
_atom_sites_solution_primary direct
_atom_sites_solution_secondary difmap
_audit_creation_method SHELXL-97
_cell_angle_alpha 82.608(11)
_cell_angle_beta 82.392(12)
_cell_angle_gamma 80.628(11)
_cell_formula_units_Z 2
_cell_length_a 11.901(2)
_cell_length_b 11.908(2)
_cell_length_c 18.641(3)
_cell_measurement_temperature 173(2)
_cell_measurement_theta_max 28.130
_cell_measurement_theta_min 2.662
_cell_volume 2568.0(7)
_computing_structure_refinement 'SHELXL-97 (Sheldrick, 2008)'
_diffrn_ambient_temperature 173(2)
_diffrn_measured_fraction_theta_full 0.993
_diffrn_measured_fraction_theta_max 0.977
_diffrn_measurement_device_type 'Bruker APEX'
_diffrn_measurement_method 'area detector'
_diffrn_radiation_monochromator graphite
_diffrn_radiation_probe x-ray
_diffrn_radiation_type MoK\a
_diffrn_radiation_wavelength 0.71073
_diffrn_reflns_av_R_equivalents 0.0314
_diffrn_reflns_av_sigmaI/netI 0.0390
_diffrn_reflns_limit_h_max 14
_diffrn_reflns_limit_h_min -15
_diffrn_reflns_limit_k_max 15
_diffrn_reflns_limit_k_min -15
_diffrn_reflns_limit_l_max 24
_diffrn_reflns_limit_l_min -24
_diffrn_reflns_number 33550
_diffrn_reflns_theta_full 25.00
_diffrn_reflns_theta_max 28.50
_diffrn_reflns_theta_min 1.11
_diffrn_source 'fine-focus sealed tube'
_exptl_absorpt_coefficient_mu 0.259
_exptl_absorpt_correction_T_max 0.9739
_exptl_absorpt_correction_T_min 0.8051
_exptl_absorpt_correction_type multi-scan
_exptl_absorpt_process_details SADABS-2004/1
_exptl_crystal_colour Colourless
_exptl_crystal_density_diffrn 1.175
_exptl_crystal_density_method 'not measured'
_exptl_crystal_description Prism
_exptl_crystal_F_000 968
_exptl_crystal_recrystallization_method 'Saturated pentane/benzene solution'
_exptl_crystal_size_max 0.20
_exptl_crystal_size_mid 0.20
_exptl_crystal_size_min 0.10
_refine_diff_density_max 0.453
_refine_diff_density_min -0.402
_refine_diff_density_rms 0.106
_refine_ls_extinction_method none
_refine_ls_goodness_of_fit_ref 1.096
_refine_ls_hydrogen_treatment constr
_refine_ls_matrix_type full
_refine_ls_number_parameters 570
_refine_ls_number_reflns 12691
_refine_ls_number_restraints 0
_refine_ls_restrained_S_all 1.096
_refine_ls_R_factor_all 0.0447
_refine_ls_R_factor_gt 0.0355
_refine_ls_shift/su_max 0.002
_refine_ls_shift/su_mean 0.000
_refine_ls_structure_factor_coef Fsqd
_refine_ls_weighting_details 'calc w=1/[\s^2^(Fo^2^)+(0.0642P)^2^+0.0000P] where P=(Fo^2^+2Fc^2^)/3'
_refine_ls_weighting_scheme calc
_refine_ls_wR_factor_gt 0.1032
_refine_ls_wR_factor_ref 0.1072
_reflns_number_gt 10689
_reflns_number_total 12691
_reflns_threshold_expression >2\s(I)
_cod_data_source_file c3dt51868j.txt
_cod_data_source_block ls103-sr
_cod_original_cell_volume 2568.1(8)
_cod_database_code 7023739

loop_
_symmetry_equiv_pos_as_xyz
'x, y, z'
'-x, -y, -z'

loop_
_atom_site_label
_atom_site_type_symbol
_atom_site_fract_x
_atom_site_fract_y
_atom_site_fract_z
_atom_site_U_iso_or_equiv
_atom_site_adp_type
_atom_site_occupancy
_atom_site_symmetry_multiplicity
_atom_site_calc_flag
_atom_site_refinement_flags
C1 C 0.71509(15) 0.00434(15) 0.23215(9) 0.0212(3) Uani 1 1 d .
C2 C 0.71000(19) 0.12867(16) 0.20287(10) 0.0298(4) Uani 1 1 d .
C3 C 0.7399(2) 0.20564(18) 0.25248(11) 0.0400(5) Uani 1 1 d .
H3A H 0.6815 0.2107 0.2947 0.060 Uiso 1 1 calc R
H3B H 0.7431 0.2821 0.2263 0.060 Uiso 1 1 calc R
H3C H 0.8148 0.1745 0.2689 0.060 Uiso 1 1 calc R
C4 C 0.7910(3) 0.1342(2) 0.13445(12) 0.0495(6) Uani 1 1 d .
H4A H 0.7866 0.2137 0.1121 0.074 Uiso 1 1 calc R
H4B H 0.7701 0.0868 0.1005 0.074 Uiso 1 1 calc R
H4C H 0.8693 0.1057 0.1459 0.074 Uiso 1 1 calc R
C5 C 0.5890(2) 0.17108(19) 0.18399(14) 0.0469(6) Uani 1 1 d .
H5A H 0.5345 0.1616 0.2278 0.070 Uiso 1 1 calc R
H5B H 0.5720 0.1268 0.1470 0.070 Uiso 1 1 calc R
H5C H 0.5825 0.2522 0.1650 0.070 Uiso 1 1 calc R
C6 C 0.75978(15) -0.00302(15) 0.35363(9) 0.0224(3) Uani 1 1 d .
C7 C 0.87095(16) -0.00620(16) 0.36789(10) 0.0275(4) Uani 1 1 d .
C8 C 0.96825(17) -0.0515(2) 0.31755(12) 0.0367(5) Uani 1 1 d .
H8A H 0.9730 0.0006 0.2724 0.055 Uiso 1 1 calc R
H8B H 0.9575 -0.1271 0.3065 0.055 Uiso 1 1 calc R
H8C H 1.0393 -0.0584 0.3401 0.055 Uiso 1 1 calc R
C9 C 0.88872(19) 0.03801(18) 0.42860(11) 0.0348(5) Uani 1 1 d .
H9 H 0.9649 0.0367 0.4391 0.042 Uiso 1 1 calc R
C10 C 0.8003(2) 0.0835(2) 0.47399(12) 0.0406(5) Uani 1 1 d .
H10 H 0.8145 0.1141 0.5160 0.049 Uiso 1 1 calc R
C11 C 0.6912(2) 0.08556(18) 0.45985(11) 0.0348(5) Uani 1 1 d .
H11 H 0.6293 0.1178 0.4921 0.042 Uiso 1 1 calc R
C12 C 0.66897(17) 0.04193(16) 0.39977(10) 0.0266(4) Uani 1 1 d .
C13 C 0.54955(17) 0.04846(19) 0.38433(11) 0.0333(4) Uani 1 1 d .
H13A H 0.4998 0.0378 0.4302 0.050 Uiso 1 1 calc R
H13B H 0.5448 -0.0117 0.3541 0.050 Uiso 1 1 calc R
H13C H 0.5247 0.1236 0.3585 0.050 Uiso 1 1 calc R
C14 C 0.49564(14) -0.21505(15) 0.26790(9) 0.0211(3) Uani 1 1 d .
C15 C 0.37120(15) -0.20982(19) 0.29713(10) 0.0298(4) Uani 1 1 d .
C16 C 0.3654(2) -0.2914(3) 0.36575(13) 0.0493(6) Uani 1 1 d .
H16A H 0.3958 -0.3693 0.3542 0.074 Uiso 1 1 calc R
H16B H 0.2856 -0.2885 0.3876 0.074 Uiso 1 1 calc R
H16C H 0.4113 -0.2695 0.4002 0.074 Uiso 1 1 calc R
C17 C 0.32892(18) -0.0897(2) 0.31619(14) 0.0474(6) Uani 1 1 d .
H17A H 0.3727 -0.0728 0.3535 0.071 Uiso 1 1 calc R
H17B H 0.2475 -0.0830 0.3349 0.071 Uiso 1 1 calc R
H17C H 0.3391 -0.0353 0.2726 0.071 Uiso 1 1 calc R
C18 C 0.29437(17) -0.2393(2) 0.24735(12) 0.0398(5) Uani 1 1 d .
H18A H 0.2902 -0.1813 0.2051 0.060 Uiso 1 1 calc R
H18B H 0.2175 -0.2416 0.2733 0.060 Uiso 1 1 calc R
H18C H 0.3250 -0.3144 0.2310 0.060 Uiso 1 1 calc R
C19 C 0.50306(15) -0.26001(16) 0.14635(9) 0.0228(3) Uani 1 1 d .
C20 C 0.45777(16) -0.16902(17) 0.10011(10) 0.0265(4) Uani 1 1 d .
C21 C 0.45158(19) -0.04930(17) 0.11554(11) 0.0336(4) Uani 1 1 d .
H21A H 0.4622 0.0001 0.0696 0.050 Uiso 1 1 calc R
H21B H 0.5119 -0.0444 0.1456 0.050 Uiso 1 1 calc R
H21C H 0.3765 -0.0242 0.1417 0.050 Uiso 1 1 calc R
C22 C 0.41461(18) -0.1913(2) 0.04004(11) 0.0349(5) Uani 1 1 d .
H22 H 0.3831 -0.1296 0.0076 0.042 Uiso 1 1 calc R
C23 C 0.41631(19) -0.3002(2) 0.02624(11) 0.0396(5) Uani 1 1 d .
H23 H 0.3851 -0.3145 -0.0155 0.047 Uiso 1 1 calc R
C24 C 0.46194(18) -0.3884(2) 0.07122(11) 0.0362(5) Uani 1 1 d .
H24 H 0.4633 -0.4645 0.0603 0.043 Uiso 1 1 calc R
C25 C 0.50625(16) -0.37120(17) 0.13207(10) 0.0279(4) Uani 1 1 d .
C26 C 0.5517(2) -0.46877(18) 0.18242(12) 0.0362(5) Uani 1 1 d .
H26A H 0.4985 -0.4746 0.2271 0.054 Uiso 1 1 calc R
H26B H 0.6265 -0.4571 0.1943 0.054 Uiso 1 1 calc R
H26C H 0.5604 -0.5396 0.1593 0.054 Uiso 1 1 calc R
C27 C 0.75240(15) -0.40328(15) 0.34522(10) 0.0226(3) Uani 1 1 d .
C28 C 0.75046(18) -0.51687(17) 0.39132(11) 0.0304(4) Uani 1 1 d .
C29 C 0.6339(2) -0.5501(2) 0.39031(15) 0.0522(7) Uani 1 1 d .
H29A H 0.6315 -0.6270 0.4160 0.078 Uiso 1 1 calc R
H29B H 0.6191 -0.5497 0.3398 0.078 Uiso 1 1 calc R
H29C H 0.5754 -0.4953 0.4145 0.078 Uiso 1 1 calc R
C30 C 0.8400(2) -0.60219(18) 0.35429(13) 0.0421(5) Uani 1 1 d .
H30A H 0.9163 -0.5825 0.3561 0.063 Uiso 1 1 calc R
H30B H 0.8264 -0.6003 0.3034 0.063 Uiso 1 1 calc R
H30C H 0.8355 -0.6792 0.3793 0.063 Uiso 1 1 calc R
C31 C 0.7729(2) -0.5194(2) 0.46815(12) 0.0436(5) Uani 1 1 d .
H31A H 0.8501 -0.5014 0.4692 0.065 Uiso 1 1 calc R
H31B H 0.7670 -0.5958 0.4937 0.065 Uiso 1 1 calc R
H31C H 0.7164 -0.4627 0.4922 0.065 Uiso 1 1 calc R
C32 C 0.81997(16) -0.28665(16) 0.42113(10) 0.0251(4) Uani 1 1 d .
C33 C 0.93665(17) -0.30558(18) 0.42411(12) 0.0338(4) Uani 1 1 d .
C34 C 1.01632(18) -0.3605(2) 0.36730(13) 0.0426(5) Uani 1 1 d .
H34A H 1.0930 -0.3411 0.3680 0.064 Uiso 1 1 calc R
H34B H 0.9900 -0.3334 0.3196 0.064 Uiso 1 1 calc R
H34C H 1.0190 -0.4438 0.3764 0.064 Uiso 1 1 calc R
C35 C 0.9761(2) -0.2747(2) 0.48311(14) 0.0466(6) Uani 1 1 d .
H35 H 1.0563 -0.2868 0.4863 0.056 Uiso 1 1 calc R
C36 C 0.9043(3) -0.2277(2) 0.53680(14) 0.0531(7) Uani 1 1 d .
H36 H 0.9339 -0.2058 0.5769 0.064 Uiso 1 1 calc R
C37 C 0.7904(2) -0.2118(2) 0.53374(12) 0.0437(6) Uani 1 1 d .
H37 H 0.7402 -0.1796 0.5723 0.052 Uiso 1 1 calc R
C38 C 0.74608(18) -0.24107(17) 0.47608(10) 0.0314(4) Uani 1 1 d .
C39 C 0.62110(19) -0.2283(2) 0.47549(11) 0.0380(5) Uani 1 1 d .
H39A H 0.6005 -0.1891 0.4285 0.057 Uiso 1 1 calc R
H39B H 0.5828 -0.1831 0.5146 0.057 Uiso 1 1 calc R
H39C H 0.5967 -0.3041 0.4831 0.057 Uiso 1 1 calc R
C40 C 0.90320(15) -0.25282(15) 0.15495(10) 0.0225(3) Uani 1 1 d .
C41 C 1.01694(16) -0.25054(18) 0.10874(11) 0.0305(4) Uani 1 1 d .
C42 C 1.01931(19) -0.2730(2) 0.03183(12) 0.0440(6) Uani 1 1 d .
H42A H 1.0006 -0.3498 0.0307 0.066 Uiso 1 1 calc R
H42B H 1.0960 -0.2678 0.0062 0.066 Uiso 1 1 calc R
H42C H 0.9629 -0.2161 0.0080 0.066 Uiso 1 1 calc R
C43 C 1.10272(17) -0.3399(2) 0.14554(13) 0.0418(5) Uani 1 1 d .
H43A H 1.0842 -0.4164 0.1427 0.063 Uiso 1 1 calc R
H43B H 1.0996 -0.3272 0.1967 0.063 Uiso 1 1 calc R
H43C H 1.1800 -0.3342 0.1210 0.063 Uiso 1 1 calc R
C44 C 1.0504(2) -0.1339(2) 0.10978(16) 0.0538(7) Uani 1 1 d .
H44A H 1.1272 -0.1315 0.0837 0.081 Uiso 1 1 calc R
H44B H 1.0504 -0.1191 0.1603 0.081 Uiso 1 1 calc R
H44C H 0.9953 -0.0754 0.0860 0.081 Uiso 1 1 calc R
C45 C 0.78696(15) -0.31998(16) 0.07880(10) 0.0252(4) Uani 1 1 d .
C46 C 0.74121(17) -0.24588(18) 0.02383(10) 0.0310(4) Uani 1 1 d .
C47 C 0.7286(2) -0.12107(19) 0.02431(11) 0.0375(5) Uani 1 1 d .
H47A H 0.8045 -0.0968 0.0166 0.056 Uiso 1 1 calc R
H47B H 0.6892 -0.1001 0.0713 0.056 Uiso 1 1 calc R
H47C H 0.6836 -0.0831 -0.0147 0.056 Uiso 1 1 calc R
C48 C 0.7117(2) -0.2903(2) -0.03371(12) 0.0436(6) Uani 1 1 d .
H48 H 0.6795 -0.2403 -0.0721 0.052 Uiso 1 1 calc R
C49 C 0.7278(2) -0.4048(3) -0.03668(14) 0.0539(7) Uani 1 1 d .
H49 H 0.7060 -0.4347 -0.0768 0.065 Uiso 1 1 calc R
C50 C 0.7745(2) -0.4764(2) 0.01686(14) 0.0459(6) Uani 1 1 d .
H50 H 0.7862 -0.5565 0.0136 0.055 Uiso 1 1 calc R
C51 C 0.80552(18) -0.43663(18) 0.07596(12) 0.0334(4) Uani 1 1 d .
C52 C 0.8606(2) -0.51653(18) 0.13276(13) 0.0426(5) Uani 1 1 d .
H52A H 0.8419 -0.5934 0.1315 0.064 Uiso 1 1 calc R
H52B H 0.8325 -0.4907 0.1806 0.064 Uiso 1 1 calc R
H52C H 0.9438 -0.5185 0.1239 0.064 Uiso 1 1 calc R
N1 N 0.73978(12) -0.05037(12) 0.29259(7) 0.0190(3) Uani 1 1 d .
N2 N 0.55060(12) -0.23989(12) 0.20733(8) 0.0193(3) Uani 1 1 d .
N3 N 0.77763(12) -0.30877(13) 0.35878(8) 0.0209(3) Uani 1 1 d .
N4 N 0.80871(12) -0.27748(12) 0.14120(8) 0.0210(3) Uani 1 1 d .
O1 O 0.69269(11) -0.05931(10) 0.18679(6) 0.0216(2) Uani 1 1 d .
O2 O 0.55928(10) -0.19253(11) 0.31305(6) 0.0219(3) Uani 1 1 d .
O3 O 0.72228(11) -0.39855(10) 0.28134(7) 0.0248(3) Uani 1 1 d .
O4 O 0.89880(10) -0.22246(11) 0.21878(7) 0.0244(3) Uani 1 1 d .
Zr1 Zr 0.720436(13) -0.220426(13) 0.249997(8) 0.01555(6) Uani 1 1 d .

loop_
_atom_site_aniso_label
_atom_site_aniso_U_11
_atom_site_aniso_U_22
_atom_site_aniso_U_33
_atom_site_aniso_U_23
_atom_site_aniso_U_13
_atom_site_aniso_U_12
C1 0.0245(8) 0.0182(8) 0.0223(8) -0.0044(6) -0.0032(7) -0.0050(7)
C2 0.0496(12) 0.0170(9) 0.0249(9) -0.0009(7) -0.0078(8) -0.0100(8)
C3 0.0713(16) 0.0220(10) 0.0317(11) -0.0042(8) -0.0103(10) -0.0174(10)
C4 0.0820(19) 0.0331(12) 0.0347(12) -0.0030(9) 0.0092(12) -0.0254(12)
C5 0.0668(16) 0.0206(10) 0.0545(14) -0.0009(9) -0.0270(12) 0.0040(10)
C6 0.0289(9) 0.0194(8) 0.0212(8) -0.0035(6) -0.0069(7) -0.0064(7)
C7 0.0301(9) 0.0263(10) 0.0291(9) -0.0027(7) -0.0086(8) -0.0092(8)
C8 0.0261(10) 0.0462(13) 0.0412(12) -0.0091(10) -0.0062(8) -0.0105(9)
C9 0.0402(11) 0.0371(11) 0.0331(10) -0.0036(8) -0.0157(9) -0.0145(9)
C10 0.0591(14) 0.0414(12) 0.0284(10) -0.0118(9) -0.0143(10) -0.0150(11)
C11 0.0476(12) 0.0326(11) 0.0265(10) -0.0109(8) -0.0040(9) -0.0065(9)
C12 0.0343(10) 0.0253(9) 0.0219(9) -0.0057(7) -0.0044(7) -0.0054(8)
C13 0.0316(10) 0.0359(11) 0.0332(10) -0.0160(8) -0.0001(8) -0.0003(8)
C14 0.0191(8) 0.0228(9) 0.0223(8) -0.0023(6) -0.0054(6) -0.0038(6)
C15 0.0180(8) 0.0487(12) 0.0250(9) -0.0080(8) -0.0015(7) -0.0096(8)
C16 0.0344(12) 0.0798(19) 0.0350(12) 0.0088(12) -0.0027(9) -0.0252(12)
C17 0.0230(10) 0.0658(17) 0.0540(14) -0.0259(13) -0.0004(9) 0.0035(10)
C18 0.0231(9) 0.0682(16) 0.0326(11) -0.0105(10) -0.0042(8) -0.0154(10)
C19 0.0219(8) 0.0290(9) 0.0201(8) -0.0071(7) -0.0038(6) -0.0068(7)
C20 0.0249(9) 0.0328(10) 0.0232(9) -0.0038(7) -0.0057(7) -0.0052(7)
C21 0.0395(11) 0.0289(10) 0.0326(10) -0.0010(8) -0.0154(9) 0.0013(8)
C22 0.0327(10) 0.0479(13) 0.0269(10) -0.0043(9) -0.0126(8) -0.0070(9)
C23 0.0417(12) 0.0568(15) 0.0271(10) -0.0140(10) -0.0110(9) -0.0144(10)
C24 0.0397(11) 0.0422(12) 0.0329(11) -0.0172(9) -0.0038(9) -0.0142(9)
C25 0.0286(9) 0.0294(10) 0.0288(9) -0.0091(8) -0.0035(7) -0.0092(8)
C26 0.0457(12) 0.0255(10) 0.0413(12) -0.0045(8) -0.0097(10) -0.0121(9)
C27 0.0221(8) 0.0202(8) 0.0240(8) 0.0010(7) -0.0034(7) -0.0007(7)
C28 0.0362(10) 0.0235(9) 0.0300(10) 0.0066(7) -0.0071(8) -0.0053(8)
C29 0.0475(14) 0.0467(15) 0.0618(16) 0.0225(12) -0.0136(12) -0.0222(12)
C30 0.0603(15) 0.0204(10) 0.0441(13) 0.0013(9) -0.0129(11) 0.0005(10)
C31 0.0662(16) 0.0308(11) 0.0308(11) 0.0108(9) -0.0105(10) -0.0050(11)
C32 0.0304(9) 0.0226(9) 0.0231(9) 0.0026(7) -0.0105(7) -0.0041(7)
C33 0.0304(10) 0.0319(11) 0.0397(11) 0.0078(8) -0.0154(9) -0.0063(8)
C34 0.0226(10) 0.0492(14) 0.0536(14) 0.0037(11) -0.0073(9) -0.0025(9)
C35 0.0433(13) 0.0517(15) 0.0501(14) 0.0125(11) -0.0304(11) -0.0161(11)
C36 0.0789(19) 0.0498(15) 0.0405(13) 0.0042(11) -0.0373(13) -0.0210(14)
C37 0.0682(16) 0.0394(13) 0.0269(10) -0.0044(9) -0.0184(10) -0.0072(11)
C38 0.0410(11) 0.0298(10) 0.0234(9) -0.0003(7) -0.0110(8) -0.0019(8)
C39 0.0389(11) 0.0456(13) 0.0255(10) -0.0087(9) -0.0015(8) 0.0072(10)
C40 0.0210(8) 0.0210(9) 0.0238(8) -0.0026(7) 0.0007(7) -0.0007(7)
C41 0.0229(9) 0.0370(11) 0.0304(10) -0.0077(8) 0.0072(7) -0.0061(8)
C42 0.0321(11) 0.0667(16) 0.0302(11) -0.0095(10) 0.0107(9) -0.0066(11)
C43 0.0216(9) 0.0576(15) 0.0447(13) -0.0143(11) 0.0009(9) 0.0021(9)
C44 0.0490(14) 0.0487(15) 0.0634(17) -0.0143(12) 0.0245(13) -0.0252(12)
C45 0.0239(8) 0.0293(10) 0.0232(9) -0.0117(7) 0.0030(7) -0.0037(7)
C46 0.0306(10) 0.0397(11) 0.0231(9) -0.0122(8) -0.0008(7) -0.0013(8)
C47 0.0469(12) 0.0379(12) 0.0243(10) -0.0026(8) -0.0082(9) 0.0068(10)
C48 0.0394(12) 0.0664(17) 0.0280(10) -0.0184(10) -0.0047(9) -0.0055(11)
C49 0.0512(14) 0.080(2) 0.0411(13) -0.0388(14) 0.0027(11) -0.0210(14)
C50 0.0501(14) 0.0430(13) 0.0494(14) -0.0301(11) 0.0116(11) -0.0158(11)
C51 0.0329(10) 0.0291(10) 0.0390(11) -0.0155(8) 0.0081(8) -0.0072(8)
C52 0.0506(13) 0.0233(10) 0.0509(14) -0.0074(9) 0.0042(11) -0.0023(9)
N1 0.0216(7) 0.0187(7) 0.0181(7) -0.0047(5) -0.0036(5) -0.0041(5)
N2 0.0195(7) 0.0213(7) 0.0184(7) -0.0031(5) -0.0043(5) -0.0045(5)
N3 0.0200(7) 0.0217(7) 0.0204(7) -0.0001(5) -0.0056(5) -0.0001(6)
N4 0.0222(7) 0.0198(7) 0.0202(7) -0.0043(5) -0.0012(6) -0.0003(6)
O1 0.0307(6) 0.0169(6) 0.0189(6) -0.0039(4) -0.0075(5) -0.0032(5)
O2 0.0184(6) 0.0295(7) 0.0195(6) -0.0074(5) -0.0037(5) -0.0032(5)
O3 0.0343(7) 0.0189(6) 0.0222(6) -0.0015(5) -0.0076(5) -0.0036(5)
O4 0.0187(6) 0.0324(7) 0.0227(6) -0.0071(5) -0.0016(5) -0.0027(5)
Zr1 0.01592(8) 0.01518(9) 0.01572(8) -0.00234(5) -0.00236(5) -0.00183(5)

loop_
_atom_type_symbol
_atom_type_description
_atom_type_scat_dispersion_real
_atom_type_scat_dispersion_imag
_atom_type_scat_source
C C 0.0033 0.0016 'International Tables Vol C Tables 4.2.6.8 and 6.1.1.4'
H H 0.0000 0.0000 'International Tables Vol C Tables 4.2.6.8 and 6.1.1.4'
N N 0.0061 0.0033 'International Tables Vol C Tables 4.2.6.8 and 6.1.1.4'
O O 0.0106 0.0060 'International Tables Vol C Tables 4.2.6.8 and 6.1.1.4'
Zr Zr -2.9673 0.5597 'International Tables Vol C Tables 4.2.6.8 and 6.1.1.4'

loop_
_geom_angle_atom_site_label_1
_geom_angle_atom_site_label_2
_geom_angle_atom_site_label_3
_geom_angle
N1 C1 O1 113.71(16)
N1 C1 C2 132.38(16)
O1 C1 C2 113.89(15)
N1 C1 Zr1 61.43(9)
O1 C1 Zr1 52.31(8)
C2 C1 Zr1 165.93(12)
C4 C2 C3 108.62(18)
C4 C2 C1 107.06(16)
C3 C2 C1 116.01(16)
C4 C2 C5 108.7(2)
C3 C2 C5 108.92(19)
C1 C2 C5 107.30(17)
C2 C3 H3A 109.5
C2 C3 H3B 109.5
H3A C3 H3B 109.5
C2 C3 H3C 109.5
H3A C3 H3C 109.5
H3B C3 H3C 109.5
C2 C4 H4A 109.5
C2 C4 H4B 109.5
H4A C4 H4B 109.5
C2 C4 H4C 109.5
H4A C4 H4C 109.5
H4B C4 H4C 109.5
C2 C5 H5A 109.5
C2 C5 H5B 109.5
H5A C5 H5B 109.5
C2 C5 H5C 109.5
H5A C5 H5C 109.5
H5B C5 H5C 109.5
C12 C6 C7 121.03(17)
C12 C6 N1 119.75(16)
C7 C6 N1 119.18(16)
C9 C7 C6 118.35(19)
C9 C7 C8 120.54(18)
C6 C7 C8 121.06(17)
C7 C8 H8A 109.5
C7 C8 H8B 109.5
H8A C8 H8B 109.5
C7 C8 H8C 109.5
H8A C8 H8C 109.5
H8B C8 H8C 109.5
C10 C9 C7 121.2(2)
C10 C9 H9 119.4
C7 C9 H9 119.4
C9 C10 C11 120.06(19)
C9 C10 H10 120.0
C11 C10 H10 120.0
C10 C11 C12 120.9(2)
C10 C11 H11 119.5
C12 C11 H11 119.5
C11 C12 C6 118.41(19)
C11 C12 C13 119.88(18)
C6 C12 C13 121.65(17)
C12 C13 H13A 109.5
C12 C13 H13B 109.5
H13A C13 H13B 109.5
C12 C13 H13C 109.5
H13A C13 H13C 109.5
H13B C13 H13C 109.5
N2 C14 O2 113.60(15)
N2 C14 C15 132.26(16)
O2 C14 C15 114.13(15)
N2 C14 Zr1 61.51(9)
O2 C14 Zr1 52.11(8)
C15 C14 Zr1 165.97(12)
C18 C15 C14 116.05(16)
C18 C15 C16 108.76(19)
C14 C15 C16 106.91(16)
C18 C15 C17 108.74(19)
C14 C15 C17 107.32(16)
C16 C15 C17 108.9(2)
C15 C16 H16A 109.5
C15 C16 H16B 109.5
H16A C16 H16B 109.5
C15 C16 H16C 109.5
H16A C16 H16C 109.5
H16B C16 H16C 109.5
C15 C17 H17A 109.5
C15 C17 H17B 109.5
H17A C17 H17B 109.5
C15 C17 H17C 109.5
H17A C17 H17C 109.5
H17B C17 H17C 109.5
C15 C18 H18A 109.5
C15 C18 H18B 109.5
H18A C18 H18B 109.5
C15 C18 H18C 109.5
H18A C18 H18C 109.5
H18B C18 H18C 109.5
C25 C19 C20 121.02(17)
C25 C19 N2 119.05(17)
C20 C19 N2 119.89(16)
C22 C20 C19 118.56(19)
C22 C20 C21 119.80(18)
C19 C20 C21 121.61(17)
C20 C21 H21A 109.5
C20 C21 H21B 109.5
H21A C21 H21B 109.5
C20 C21 H21C 109.5
H21A C21 H21C 109.5
H21B C21 H21C 109.5
C23 C22 C20 120.7(2)
C23 C22 H22 119.7
C20 C22 H22 119.7
C24 C23 C22 120.37(19)
C24 C23 H23 119.8
C22 C23 H23 119.8
C23 C24 C25 121.5(2)
C23 C24 H24 119.3
C25 C24 H24 119.3
C24 C25 C19 117.91(19)
C24 C25 C26 120.88(19)
C19 C25 C26 121.17(17)
C25 C26 H26A 109.5
C25 C26 H26B 109.5
H26A C26 H26B 109.5
C25 C26 H26C 109.5
H26A C26 H26C 109.5
H26B C26 H26C 109.5
N3 C27 O3 113.03(16)
N3 C27 C28 131.30(17)
O3 C27 C28 115.67(16)
N3 C27 Zr1 60.49(9)
O3 C27 Zr1 52.82(8)
C28 C27 Zr1 167.01(13)
C31 C28 C29 109.1(2)
C31 C28 C27 115.92(18)
C29 C28 C27 106.90(16)
C31 C28 C30 108.96(18)
C29 C28 C30 109.0(2)
C27 C28 C30 106.77(17)
C28 C29 H29A 109.5
C28 C29 H29B 109.5
H29A C29 H29B 109.5
C28 C29 H29C 109.5
H29A C29 H29C 109.5
H29B C29 H29C 109.5
C28 C30 H30A 109.5
C28 C30 H30B 109.5
H30A C30 H30B 109.5
C28 C30 H30C 109.5
H30A C30 H30C 109.5
H30B C30 H30C 109.5
C28 C31 H31A 109.5
C28 C31 H31B 109.5
H31A C31 H31B 109.5
C28 C31 H31C 109.5
H31A C31 H31C 109.5
H31B C31 H31C 109.5
C38 C32 C33 121.22(19)
C38 C32 N3 119.72(17)
C33 C32 N3 118.96(18)
C35 C33 C32 117.7(2)
C35 C33 C34 120.7(2)
C32 C33 C34 121.60(19)
C33 C34 H34A 109.5
C33 C34 H34B 109.5
H34A C34 H34B 109.5
C33 C34 H34C 109.5
H34A C34 H34C 109.5
H34B C34 H34C 109.5
C36 C35 C33 121.6(2)
C36 C35 H35 119.2
C33 C35 H35 119.2
C35 C36 C37 120.0(2)
C35 C36 H36 120.0
C37 C36 H36 120.0
C36 C37 C38 120.9(2)
C36 C37 H37 119.5
C38 C37 H37 119.5
C37 C38 C32 118.5(2)
C37 C38 C39 120.1(2)
C32 C38 C39 121.32(18)
C38 C39 H39A 109.5
C38 C39 H39B 109.5
H39A C39 H39B 109.5
C38 C39 H39C 109.5
H39A C39 H39C 109.5
H39B C39 H39C 109.5
N4 C40 O4 113.45(15)
N4 C40 C41 131.26(17)
O4 C40 C41 115.27(16)
N4 C40 Zr1 60.57(9)
O4 C40 Zr1 53.13(8)
C41 C40 Zr1 166.82(13)
C42 C41 C40 115.68(17)
C42 C41 C44 109.0(2)
C40 C41 C44 107.19(16)
C42 C41 C43 109.15(18)
C40 C41 C43 106.79(17)
C44 C41 C43 108.9(2)
C41 C42 H42A 109.5
C41 C42 H42B 109.5
H42A C42 H42B 109.5
C41 C42 H42C 109.5
H42A C42 H42C 109.5
H42B C42 H42C 109.5
C41 C43 H43A 109.5
C41 C43 H43B 109.5
H43A C43 H43B 109.5
C41 C43 H43C 109.5
H43A C43 H43C 109.5
H43B C43 H43C 109.5
C41 C44 H44A 109.5
C41 C44 H44B 109.5
H44A C44 H44B 109.5
C41 C44 H44C 109.5
H44A C44 H44C 109.5
H44B C44 H44C 109.5
C46 C45 C51 121.43(18)
C46 C45 N4 119.64(17)
C51 C45 N4 118.81(18)
C48 C46 C45 118.5(2)
C48 C46 C47 119.9(2)
C45 C46 C47 121.54(18)
C46 C47 H47A 109.5
C46 C47 H47B 109.5
H47A C47 H47B 109.5
C46 C47 H47C 109.5
H47A C47 H47C 109.5
H47B C47 H47C 109.5
C49 C48 C46 120.7(2)
C49 C48 H48 119.6
C46 C48 H48 119.6
C50 C49 C48 120.3(2)
C50 C49 H49 119.9
C48 C49 H49 119.9
C49 C50 C51 121.6(2)
C49 C50 H50 119.2
C51 C50 H50 119.2
C50 C51 C45 117.5(2)
C50 C51 C52 120.6(2)
C45 C51 C52 121.82(19)
C51 C52 H52A 109.5
C51 C52 H52B 109.5
H52A C52 H52B 109.5
C51 C52 H52C 109.5
H52A C52 H52C 109.5
H52B C52 H52C 109.5
C1 N1 C6 126.36(15)
C1 N1 Zr1 89.85(10)
C6 N1 Zr1 143.67(11)
C14 N2 C19 126.20(15)
C14 N2 Zr1 89.72(10)
C19 N2 Zr1 143.95(11)
C27 N3 C32 127.62(16)
C27 N3 Zr1 90.61(11)
C32 N3 Zr1 141.75(12)
C40 N4 C45 127.64(15)
C40 N4 Zr1 90.45(11)
C45 N4 Zr1 141.89(12)
C1 O1 Zr1 99.03(10)
C14 O2 Zr1 99.26(10)
C27 O3 Zr1 98.48(11)
C40 O4 Zr1 98.04(10)
O2 Zr1 O1 93.12(5)
O2 Zr1 O4 159.13(5)
O1 Zr1 O4 88.00(5)
O2 Zr1 O3 87.92(5)
O1 Zr1 O3 159.17(5)
O4 Zr1 O3 98.36(5)
O2 Zr1 N4 143.08(5)
O1 Zr1 N4 82.52(5)
O4 Zr1 N4 57.72(5)
O3 Zr1 N4 84.20(5)
O2 Zr1 N3 82.74(5)
O1 Zr1 N3 143.26(5)
O4 Zr1 N3 83.94(5)
O3 Zr1 N3 57.50(5)
N4 Zr1 N3 121.47(5)
O2 Zr1 N2 57.39(5)
O1 Zr1 N2 81.48(5)
O4 Zr1 N2 143.08(5)
O3 Zr1 N2 81.60(5)
N4 Zr1 N2 85.76(5)
N3 Zr1 N2 124.13(5)
O2 Zr1 N1 81.58(5)
O1 Zr1 N1 57.38(5)
O4 Zr1 N1 81.51(5)
O3 Zr1 N1 143.04(5)
N4 Zr1 N1 123.99(5)
N3 Zr1 N1 85.96(5)
N2 Zr1 N1 120.13(5)
O2 Zr1 C40 171.43(5)
O1 Zr1 C40 82.89(5)
O4 Zr1 C40 28.84(5)
O3 Zr1 C40 93.13(5)
N4 Zr1 C40 28.97(5)
N3 Zr1 C40 104.98(5)
N2 Zr1 C40 114.34(5)
N1 Zr1 C40 102.40(5)
O2 Zr1 C27 82.89(5)
O1 Zr1 C27 171.51(5)
O4 Zr1 C27 93.07(5)
O3 Zr1 C27 28.70(5)
N4 Zr1 C27 105.16(5)
N3 Zr1 C27 28.90(5)
N2 Zr1 C27 102.43(5)
N1 Zr1 C27 114.44(5)
C40 Zr1 C27 102.02(6)
O2 Zr1 C14 28.63(5)
O1 Zr1 C14 87.45(5)
O4 Zr1 C14 171.47(5)
O3 Zr1 C14 83.53(5)
N4 Zr1 C14 114.47(5)
N3 Zr1 C14 103.96(5)
N2 Zr1 C14 28.76(5)
N1 Zr1 C14 102.02(5)
C40 Zr1 C14 143.09(5)
C27 Zr1 C14 92.49(5)
O2 Zr1 C1 87.48(5)
O1 Zr1 C1 28.66(5)
O4 Zr1 C1 83.55(5)
O3 Zr1 C1 171.39(5)
N4 Zr1 C1 103.80(5)
N3 Zr1 C1 114.63(5)
N2 Zr1 C1 101.96(5)
N1 Zr1 C1 28.73(5)
C40 Zr1 C1 92.50(5)
C27 Zr1 C1 143.15(5)
C14 Zr1 C1 95.82(5)

loop_
_geom_bond_atom_site_label_1
_geom_bond_atom_site_label_2
_geom_bond_distance
C1 N1 1.272(2)
C1 O1 1.285(2)
C1 C2 1.505(2)
C1 Zr1 2.6456(18)
C2 C4 1.494(3)
C2 C3 1.495(3)
C2 C5 1.518(3)
C3 H3A 0.9800
C3 H3B 0.9800
C3 H3C 0.9800
C4 H4A 0.9800
C4 H4B 0.9800
C4 H4C 0.9800
C5 H5A 0.9800
C5 H5B 0.9800
C5 H5C 0.9800
C6 C12 1.371(3)
C6 C7 1.377(3)
C6 N1 1.396(2)
C7 C9 1.362(3)
C7 C8 1.467(3)
C8 H8A 0.9800
C8 H8B 0.9800
C8 H8C 0.9800
C9 C10 1.346(3)
C9 H9 0.9500
C10 C11 1.354(3)
C10 H10 0.9500
C11 C12 1.367(3)
C11 H11 0.9500
C12 C13 1.475(3)
C13 H13A 0.9800
C13 H13B 0.9800
C13 H13C 0.9800
C14 N2 1.272(2)
C14 O2 1.283(2)
C14 C15 1.503(2)
C14 Zr1 2.6432(18)
C15 C18 1.494(3)
C15 C16 1.504(3)
C15 C17 1.508(3)
C16 H16A 0.9800
C16 H16B 0.9800
C16 H16C 0.9800
C17 H17A 0.9800
C17 H17B 0.9800
C17 H17C 0.9800
C18 H18A 0.9800
C18 H18B 0.9800
C18 H18C 0.9800
C19 C25 1.377(3)
C19 C20 1.378(3)
C19 N2 1.398(2)
C20 C22 1.364(3)
C20 C21 1.479(3)
C21 H21A 0.9800
C21 H21B 0.9800
C21 H21C 0.9800
C22 C23 1.350(3)
C22 H22 0.9500
C23 C24 1.346(3)
C23 H23 0.9500
C24 C25 1.364(3)
C24 H24 0.9500
C25 C26 1.474(3)
C26 H26A 0.9800
C26 H26B 0.9800
C26 H26C 0.9800
C27 N3 1.274(2)
C27 O3 1.280(2)
C27 C28 1.508(2)
C27 Zr1 2.6365(18)
C28 C31 1.487(3)
C28 C29 1.506(3)
C28 C30 1.509(3)
C29 H29A 0.9800
C29 H29B 0.9800
C29 H29C 0.9800
C30 H30A 0.9800
C30 H30B 0.9800
C30 H30C 0.9800
C31 H31A 0.9800
C31 H31B 0.9800
C31 H31C 0.9800
C32 C38 1.366(3)
C32 C33 1.378(3)
C32 N3 1.397(2)
C33 C35 1.364(3)
C33 C34 1.469(3)
C34 H34A 0.9800
C34 H34B 0.9800
C34 H34C 0.9800
C35 C36 1.345(4)
C35 H35 0.9500
C36 C37 1.345(4)
C36 H36 0.9500
C37 C38 1.365(3)
C37 H37 0.9500
C38 C39 1.472(3)
C39 H39A 0.9800
C39 H39B 0.9800
C39 H39C 0.9800
C40 N4 1.273(2)
C40 O4 1.280(2)
C40 C41 1.507(2)
C40 Zr1 2.6271(17)
C41 C42 1.488(3)
C41 C44 1.509(3)
C41 C43 1.513(3)
C42 H42A 0.9800
C42 H42B 0.9800
C42 H42C 0.9800
C43 H43A 0.9800
C43 H43B 0.9800
C43 H43C 0.9800
C44 H44A 0.9800
C44 H44B 0.9800
C44 H44C 0.9800
C45 C46 1.373(3)
C45 C51 1.377(3)
C45 N4 1.397(2)
C46 C48 1.364(3)
C46 C47 1.470(3)
C47 H47A 0.9800
C47 H47B 0.9800
C47 H47C 0.9800
C48 C49 1.353(4)
C48 H48 0.9500
C49 C50 1.343(4)
C49 H49 0.9500
C50 C51 1.369(3)
C50 H50 0.9500
C51 C52 1.475(3)
C52 H52A 0.9800
C52 H52B 0.9800
C52 H52C 0.9800
N1 Zr1 2.3234(14)
N2 Zr1 2.3232(14)
N3 Zr1 2.2947(15)
N4 Zr1 2.2883(14)
O1 Zr1 2.1197(13)
O2 Zr1 2.1135(12)
O3 Zr1 2.1237(13)
O4 Zr1 2.1225(13)

loop_
_geom_torsion_atom_site_label_1
_geom_torsion_atom_site_label_2
_geom_torsion_atom_site_label_3
_geom_torsion_atom_site_label_4
_geom_torsion
N1 C1 C2 C4 121.9(2)
O1 C1 C2 C4 -56.3(2)
Zr1 C1 C2 C4 -45.8(6)
N1 C1 C2 C3 0.5(3)
O1 C1 C2 C3 -177.67(18)
Zr1 C1 C2 C3 -167.2(4)
N1 C1 C2 C5 -121.5(2)
O1 C1 C2 C5 60.3(2)
Zr1 C1 C2 C5 70.8(6)
C12 C6 C7 C9 -0.9(3)
N1 C6 C7 C9 -178.49(17)
C12 C6 C7 C8 -178.38(19)
N1 C6 C7 C8 4.1(3)
C6 C7 C9 C10 0.2(3)
C8 C7 C9 C10 177.7(2)
C7 C9 C10 C11 0.2(3)
C9 C10 C11 C12 0.0(3)
C10 C11 C12 C6 -0.7(3)
C10 C11 C12 C13 -178.1(2)
C7 C6 C12 C11 1.1(3)
N1 C6 C12 C11 178.68(17)
C7 C6 C12 C13 178.51(19)
N1 C6 C12 C13 -3.9(3)
N2 C14 C15 C18 0.3(3)
O2 C14 C15 C18 -178.00(18)
Zr1 C14 C15 C18 -167.6(5)
N2 C14 C15 C16 121.8(2)
O2 C14 C15 C16 -56.5(2)
Zr1 C14 C15 C16 -46.1(6)
N2 C14 C15 C17 -121.5(2)
O2 C14 C15 C17 60.2(2)
Zr1 C14 C15 C17 70.6(6)
C25 C19 C20 C22 0.8(3)
N2 C19 C20 C22 178.35(17)
C25 C19 C20 C21 178.71(18)
N2 C19 C20 C21 -3.7(3)
C19 C20 C22 C23 0.0(3)
C21 C20 C22 C23 -178.0(2)
C20 C22 C23 C24 -0.8(3)
C22 C23 C24 C25 0.8(3)
C23 C24 C25 C19 0.0(3)
C23 C24 C25 C26 177.5(2)
C20 C19 C25 C24 -0.8(3)
N2 C19 C25 C24 -178.35(17)
C20 C19 C25 C26 -178.31(18)
N2 C19 C25 C26 4.1(3)
N3 C27 C28 C31 5.4(3)
O3 C27 C28 C31 -173.55(18)
Zr1 C27 C28 C31 -147.7(5)
N3 C27 C28 C29 127.2(2)
O3 C27 C28 C29 -51.7(2)
Zr1 C27 C28 C29 -25.9(7)
N3 C27 C28 C30 -116.2(2)
O3 C27 C28 C30 64.9(2)
Zr1 C27 C28 C30 90.7(6)
C38 C32 C33 C35 -1.5(3)
N3 C32 C33 C35 174.93(18)
C38 C32 C33 C34 176.5(2)
N3 C32 C33 C34 -7.1(3)
C32 C33 C35 C36 0.2(3)
C34 C33 C35 C36 -177.8(2)
C33 C35 C36 C37 1.1(4)
C35 C36 C37 C38 -1.0(4)
C36 C37 C38 C32 -0.3(3)
C36 C37 C38 C39 176.9(2)
C33 C32 C38 C37 1.6(3)
N3 C32 C38 C37 -174.82(18)
C33 C32 C38 C39 -175.65(19)
N3 C32 C38 C39 8.0(3)
N4 C40 C41 C42 4.8(3)
O4 C40 C41 C42 -173.41(19)
Zr1 C40 C41 C42 -146.8(5)
N4 C40 C41 C44 126.6(2)
O4 C40 C41 C44 -51.6(2)
Zr1 C40 C41 C44 -25.0(7)
N4 C40 C41 C43 -116.8(2)
O4 C40 C41 C43 64.9(2)
Zr1 C40 C41 C43 91.5(6)
C51 C45 C46 C48 1.4(3)
N4 C45 C46 C48 -174.51(18)
C51 C45 C46 C47 -175.77(19)
N4 C45 C46 C47 8.3(3)
C45 C46 C48 C49 -0.4(3)
C47 C46 C48 C49 176.9(2)
C46 C48 C49 C50 -0.8(4)
C48 C49 C50 C51 0.9(4)
C49 C50 C51 C45 0.1(3)
C49 C50 C51 C52 -177.7(2)
C46 C45 C51 C50 -1.3(3)
N4 C45 C51 C50 174.65(18)
C46 C45 C51 C52 176.53(19)
N4 C45 C51 C52 -7.5(3)
O1 C1 N1 C6 -175.16(16)
C2 C1 N1 C6 6.7(3)
Zr1 C1 N1 C6 -176.71(19)
O1 C1 N1 Zr1 1.55(15)
C2 C1 N1 Zr1 -176.64(19)
C12 C6 N1 C1 80.9(2)
C7 C6 N1 C1 -101.5(2)
C12 C6 N1 Zr1 -93.5(2)
C7 C6 N1 Zr1 84.1(2)
O2 C14 N2 C19 -175.12(16)
C15 C14 N2 C19 6.6(3)
Zr1 C14 N2 C19 -176.73(19)
O2 C14 N2 Zr1 1.61(15)
C15 C14 N2 Zr1 -176.7(2)
C25 C19 N2 C14 -101.5(2)
C20 C19 N2 C14 80.9(2)
C25 C19 N2 Zr1 84.1(2)
C20 C19 N2 Zr1 -93.5(2)
O3 C27 N3 C32 -175.85(16)
C28 C27 N3 C32 5.2(3)
Zr1 C27 N3 C32 178.5(2)
O3 C27 N3 Zr1 5.68(15)
C28 C27 N3 Zr1 -173.30(19)
C38 C32 N3 C27 -95.8(2)
C33 C32 N3 C27 87.7(2)
C38 C32 N3 Zr1 81.7(2)
C33 C32 N3 Zr1 -94.7(2)
O4 C40 N4 C45 -175.72(17)
C41 C40 N4 C45 6.0(3)
Zr1 C40 N4 C45 178.9(2)
O4 C40 N4 Zr1 5.43(15)
C41 C40 N4 Zr1 -172.86(19)
C46 C45 N4 C40 -96.4(2)
C51 C45 N4 C40 87.6(2)
C46 C45 N4 Zr1 81.8(3)
C51 C45 N4 Zr1 -94.3(2)
N1 C1 O1 Zr1 -1.72(16)
C2 C1 O1 Zr1 176.81(13)
N2 C14 O2 Zr1 -1.79(16)
C15 C14 O2 Zr1 176.83(13)
N3 C27 O3 Zr1 -6.20(16)
C28 C27 O3 Zr1 172.94(13)
N4 C40 O4 Zr1 -5.91(17)
C41 C40 O4 Zr1 172.66(13)
C14 O2 Zr1 O1 78.88(11)
C14 O2 Zr1 O4 171.46(13)
C14 O2 Zr1 O3 -80.29(11)
C14 O2 Zr1 N4 -2.82(15)
C14 O2 Zr1 N3 -137.78(11)
C14 O2 Zr1 N2 1.07(10)
C14 O2 Zr1 N1 135.25(11)
C14 O2 Zr1 C40 16.9(4)
C14 O2 Zr1 C27 -108.65(11)
C14 O2 Zr1 C1 106.99(11)
C1 O1 Zr1 O2 78.97(10)
C1 O1 Zr1 O4 -80.17(10)
C1 O1 Zr1 O3 171.31(13)
C1 O1 Zr1 N4 -137.87(11)
C1 O1 Zr1 N3 -3.07(14)
C1 O1 Zr1 N2 135.33(11)
C1 O1 Zr1 N1 1.02(10)
C1 O1 Zr1 C40 -108.65(11)
C1 O1 Zr1 C27 17.3(4)
C1 O1 Zr1 C14 107.04(11)
C40 O4 Zr1 O2 -172.37(13)
C40 O4 Zr1 O1 -78.86(11)
C40 O4 Zr1 O3 81.22(11)
C40 O4 Zr1 N4 3.56(10)
C40 O4 Zr1 N3 137.04(11)
C40 O4 Zr1 N2 -5.91(15)
C40 O4 Zr1 N1 -136.16(11)
C40 O4 Zr1 C27 109.58(11)
C40 O4 Zr1 C14 -21.1(4)
C40 O4 Zr1 C1 -107.25(11)
C27 O3 Zr1 O2 -78.97(11)
C27 O3 Zr1 O1 -172.27(12)
C27 O3 Zr1 O4 81.04(11)
C27 O3 Zr1 N4 137.15(11)
C27 O3 Zr1 N3 3.75(10)
C27 O3 Zr1 N2 -136.30(11)
C27 O3 Zr1 N1 -5.94(15)
C27 O3 Zr1 C40 109.55(11)
C27 O3 Zr1 C14 -107.35(11)
C27 O3 Zr1 C1 -21.2(4)
C40 N4 Zr1 O2 174.04(10)
C45 N4 Zr1 O2 -4.5(2)
C40 N4 Zr1 O1 88.82(11)
C45 N4 Zr1 O1 -89.7(2)
C40 N4 Zr1 O4 -3.55(10)
C45 N4 Zr1 O4 177.9(2)
C40 N4 Zr1 O3 -107.27(11)
C45 N4 Zr1 O3 74.2(2)
C40 N4 Zr1 N3 -61.33(12)
C45 N4 Zr1 N3 120.14(19)
C40 N4 Zr1 N2 170.76(11)
C45 N4 Zr1 N2 -7.8(2)
C40 N4 Zr1 N1 46.91(12)
C45 N4 Zr1 N1 -131.62(19)
C45 N4 Zr1 C40 -178.5(3)
C40 N4 Zr1 C27 -87.49(11)
C45 N4 Zr1 C27 94.0(2)
C40 N4 Zr1 C14 172.56(10)
C45 N4 Zr1 C14 -6.0(2)
C40 N4 Zr1 C1 69.47(11)
C45 N4 Zr1 C1 -109.1(2)
C27 N3 Zr1 O2 88.43(11)
C32 N3 Zr1 O2 -89.62(19)
C27 N3 Zr1 O1 173.91(10)
C32 N3 Zr1 O1 -4.1(2)
C27 N3 Zr1 O4 -107.68(11)
C32 N3 Zr1 O4 74.27(19)
C27 N3 Zr1 O3 -3.73(10)
C32 N3 Zr1 O3 178.2(2)
C27 N3 Zr1 N4 -61.68(12)
C32 N3 Zr1 N4 120.27(19)
C27 N3 Zr1 N2 46.39(12)
C32 N3 Zr1 N2 -131.66(18)
C27 N3 Zr1 N1 170.45(11)
C32 N3 Zr1 N1 -7.60(19)
C27 N3 Zr1 C40 -87.79(11)
C32 N3 Zr1 C40 94.16(19)
C32 N3 Zr1 C27 -178.1(3)
C27 N3 Zr1 C14 69.05(11)
C32 N3 Zr1 C14 -109.00(19)
C27 N3 Zr1 C1 172.28(10)
C32 N3 Zr1 C1 -5.8(2)
C14 N2 Zr1 O2 -1.06(10)
C19 N2 Zr1 O2 174.5(2)
C14 N2 Zr1 O1 -100.34(11)
C19 N2 Zr1 O1 75.2(2)
C14 N2 Zr1 O4 -175.38(10)
C19 N2 Zr1 O4 0.1(2)
C14 N2 Zr1 O3 91.85(11)
C19 N2 Zr1 O3 -92.6(2)
C14 N2 Zr1 N4 176.60(11)
C19 N2 Zr1 N4 -7.9(2)
C14 N2 Zr1 N3 50.99(12)
C19 N2 Zr1 N3 -133.49(19)
C14 N2 Zr1 N1 -56.16(12)
C19 N2 Zr1 N1 119.4(2)
C14 N2 Zr1 C40 -178.51(10)
C19 N2 Zr1 C40 -3.0(2)
C14 N2 Zr1 C27 71.99(11)
C19 N2 Zr1 C27 -112.5(2)
C19 N2 Zr1 C14 175.5(3)
C14 N2 Zr1 C1 -80.18(11)
C19 N2 Zr1 C1 95.3(2)
C1 N1 Zr1 O2 -100.23(11)
C6 N1 Zr1 O2 75.30(19)
C1 N1 Zr1 O1 -1.02(10)
C6 N1 Zr1 O1 174.5(2)
C1 N1 Zr1 O4 92.05(11)
C6 N1 Zr1 O4 -92.4(2)
C1 N1 Zr1 O3 -175.29(10)
C6 N1 Zr1 O3 0.2(2)
C1 N1 Zr1 N4 50.82(12)
C6 N1 Zr1 N4 -133.65(19)
C1 N1 Zr1 N3 176.52(11)
C6 N1 Zr1 N3 -7.95(19)
C1 N1 Zr1 N2 -55.94(12)
C6 N1 Zr1 N2 119.59(19)
C1 N1 Zr1 C40 72.05(11)
C6 N1 Zr1 C40 -112.42(19)
C1 N1 Zr1 C27 -178.42(10)
C6 N1 Zr1 C27 -2.9(2)
C1 N1 Zr1 C14 -80.06(11)
C6 N1 Zr1 C14 95.5(2)
C6 N1 Zr1 C1 175.5(3)
N4 C40 Zr1 O2 -24.7(4)
O4 C40 Zr1 O2 161.5(3)
C41 C40 Zr1 O2 131.1(6)
N4 C40 Zr1 O1 -87.39(11)
O4 C40 Zr1 O1 98.83(11)
C41 C40 Zr1 O1 68.4(6)
N4 C40 Zr1 O4 173.78(18)
C41 C40 Zr1 O4 -30.4(5)
N4 C40 Zr1 O3 72.07(11)
O4 C40 Zr1 O3 -101.70(11)
C41 C40 Zr1 O3 -132.1(6)
O4 C40 Zr1 N4 -173.78(18)
C41 C40 Zr1 N4 155.8(6)
N4 C40 Zr1 N3 129.23(11)
O4 C40 Zr1 N3 -44.55(12)
C41 C40 Zr1 N3 -75.0(6)
N4 C40 Zr1 N2 -10.12(12)
O4 C40 Zr1 N2 176.11(10)
C41 C40 Zr1 N2 145.7(6)
N4 C40 Zr1 N1 -141.68(11)
O4 C40 Zr1 N1 44.54(11)
C41 C40 Zr1 N1 14.1(6)
N4 C40 Zr1 C27 99.64(11)
O4 C40 Zr1 C27 -74.14(11)
C41 C40 Zr1 C27 -104.6(6)
N4 C40 Zr1 C14 -11.32(16)
O4 C40 Zr1 C14 174.91(10)
C41 C40 Zr1 C14 144.5(6)
N4 C40 Zr1 C1 -114.45(11)
O4 C40 Zr1 C1 71.78(11)
C41 C40 Zr1 C1 41.4(6)
N3 C27 Zr1 O2 -87.85(11)
O3 C27 Zr1 O2 98.71(11)
C28 C27 Zr1 O2 69.2(6)
N3 C27 Zr1 O1 -25.5(4)
O3 C27 Zr1 O1 161.1(3)
C28 C27 Zr1 O1 131.6(6)
N3 C27 Zr1 O4 71.59(11)
O3 C27 Zr1 O4 -101.85(11)
C28 C27 Zr1 O4 -131.4(6)
N3 C27 Zr1 O3 173.44(17)
C28 C27 Zr1 O3 -29.5(5)
N3 C27 Zr1 N4 128.93(10)
O3 C27 Zr1 N4 -44.51(11)
C28 C27 Zr1 N4 -74.0(6)
O3 C27 Zr1 N3 -173.44(17)
C28 C27 Zr1 N3 157.0(6)
N3 C27 Zr1 N2 -142.14(10)
O3 C27 Zr1 N2 44.42(11)
C28 C27 Zr1 N2 14.9(6)
N3 C27 Zr1 N1 -10.48(12)
O3 C27 Zr1 N1 176.08(10)
C28 C27 Zr1 N1 146.6(6)
N3 C27 Zr1 C40 99.27(11)
O3 C27 Zr1 C40 -74.17(11)
C28 C27 Zr1 C40 -103.7(6)
N3 C27 Zr1 C14 -114.88(11)
O3 C27 Zr1 C14 71.68(11)
C28 C27 Zr1 C14 42.2(6)
N3 C27 Zr1 C1 -11.74(15)
O3 C27 Zr1 C1 174.82(10)
C28 C27 Zr1 C1 145.3(6)
N2 C14 Zr1 O2 178.13(17)
C15 C14 Zr1 O2 -12.0(5)
N2 C14 Zr1 O1 76.87(11)
O2 C14 Zr1 O1 -101.26(11)
C15 C14 Zr1 O1 -113.3(5)
N2 C14 Zr1 O4 19.0(4)
O2 C14 Zr1 O4 -159.1(3)
C15 C14 Zr1 O4 -171.1(5)
N2 C14 Zr1 O3 -84.32(11)
O2 C14 Zr1 O3 97.55(11)
C15 C14 Zr1 O3 85.5(5)
N2 C14 Zr1 N4 -3.73(12)
O2 C14 Zr1 N4 178.14(10)
C15 C14 Zr1 N4 166.1(5)
N2 C14 Zr1 N3 -138.49(11)
O2 C14 Zr1 N3 43.38(11)
C15 C14 Zr1 N3 31.4(6)
O2 C14 Zr1 N2 -178.13(17)
C15 C14 Zr1 N2 169.9(6)
N2 C14 Zr1 N1 132.73(10)
O2 C14 Zr1 N1 -45.40(11)
C15 C14 Zr1 N1 -57.4(6)
N2 C14 Zr1 C40 2.27(15)
O2 C14 Zr1 C40 -175.86(10)
C15 C14 Zr1 C40 172.1(5)
N2 C14 Zr1 C27 -111.63(11)
O2 C14 Zr1 C27 70.24(11)
C15 C14 Zr1 C27 58.2(6)
N2 C14 Zr1 C1 104.32(11)
O2 C14 Zr1 C1 -73.81(11)
C15 C14 Zr1 C1 -85.8(5)
N1 C1 Zr1 O2 77.02(10)
O1 C1 Zr1 O2 -101.19(10)
C2 C1 Zr1 O2 -113.3(5)
N1 C1 Zr1 O1 178.20(17)
C2 C1 Zr1 O1 -12.1(5)
N1 C1 Zr1 O4 -84.11(11)
O1 C1 Zr1 O4 97.69(10)
C2 C1 Zr1 O4 85.6(5)
N1 C1 Zr1 O3 19.2(4)
O1 C1 Zr1 O3 -159.0(3)
C2 C1 Zr1 O3 -171.0(5)
N1 C1 Zr1 N4 -138.57(10)
O1 C1 Zr1 N4 43.23(11)
C2 C1 Zr1 N4 31.2(5)
N1 C1 Zr1 N3 -3.82(12)
O1 C1 Zr1 N3 177.98(9)
C2 C1 Zr1 N3 165.9(5)
N1 C1 Zr1 N2 132.91(10)
O1 C1 Zr1 N2 -45.29(11)
C2 C1 Zr1 N2 -57.4(5)
O1 C1 Zr1 N1 -178.20(17)
C2 C1 Zr1 N1 169.7(6)
N1 C1 Zr1 C40 -111.56(11)
O1 C1 Zr1 C40 70.23(11)
C2 C1 Zr1 C40 58.2(5)
N1 C1 Zr1 C27 2.39(15)
O1 C1 Zr1 C27 -175.81(9)
C2 C1 Zr1 C27 172.1(5)
N1 C1 Zr1 C14 104.45(11)
O1 C1 Zr1 C14 -73.76(11)
C2 C1 Zr1 C14 -85.8(5)
